data_7003811
loop_
_publ_author_name
'Liu, Fu-Chen'
'Yang, Chien-Chan'
'Chen, Shou-Chon'
'Lee, Gene-Hsian'
'Peng, Shie-Ming'

_publ_section_title
;
 Novel \m3-oxo complexes prepared from Cp*Zr(BH3R)3 (R = H, CH3) and
 B(C6F5)3 in diethyl ether
;
_journal_issue 27
_journal_name_full 'Dalton Transactions'
_journal_page_first 3599
_journal_page_last 3604
_journal_paper_doi 10.1039/b719863a
_journal_year 2008
_chemical_formula_sum 'C28 H39 B3 Zr'
_chemical_formula_weight 499.24
_chemical_name_systematic
;
?
;
_space_group_IT_number 14
_symmetry_cell_setting monoclinic
_symmetry_space_group_name_Hall '-P 2yn'
_symmetry_space_group_name_H-M 'P 1 21/n 1'
_atom_sites_solution_hydrogens geom
_atom_sites_solution_primary direct
_atom_sites_solution_secondary difmap
_audit_creation_method SHELXL-97
_cell_angle_alpha 90.00
_cell_angle_beta 91.1669(5)
_cell_angle_gamma 90.00
_cell_formula_units_Z 4
_cell_length_a 8.88680(10)
_cell_length_b 14.7203(2)
_cell_length_c 20.4718(3)
_cell_measurement_reflns_used all
_cell_measurement_temperature 150(2)
_cell_measurement_theta_max 27.50
_cell_measurement_theta_min 1.70
_cell_volume 2677.49(6)
_computing_cell_refinement DENZO-SMN
_computing_data_collection 'NONIUS COLLECT'
_computing_data_reduction DENZO-SMN
_computing_molecular_graphics SHELXTL
_computing_publication_material SHELXTL
_computing_structure_refinement 'SHELXL-97 (Sheldrick, 1997)'
_computing_structure_solution 'SHELXS-97 (Sheldrick, 1990)'
_diffrn_ambient_temperature 150(2)
_diffrn_measured_fraction_theta_full 1.000
_diffrn_measured_fraction_theta_max 1.000
_diffrn_measurement_device_type 'NONIUS KappaCCD'
_diffrn_measurement_method '\w scans'
_diffrn_radiation_monochromator graphite
_diffrn_radiation_source 'fine-focus sealed tube'
_diffrn_radiation_type MoK\a
_diffrn_radiation_wavelength 0.71073
_diffrn_reflns_av_R_equivalents 0.0712
_diffrn_reflns_av_sigmaI/netI 0.0741
_diffrn_reflns_limit_h_max 11
_diffrn_reflns_limit_h_min -11
_diffrn_reflns_limit_k_max 18
_diffrn_reflns_limit_k_min -19
_diffrn_reflns_limit_l_max 26
_diffrn_reflns_limit_l_min -26
_diffrn_reflns_number 20179
_diffrn_reflns_theta_full 27.50
_diffrn_reflns_theta_max 27.50
_diffrn_reflns_theta_min 1.70
_exptl_absorpt_coefficient_mu 0.424
_exptl_absorpt_correction_T_max 0.940
_exptl_absorpt_correction_T_min 0.867
_exptl_absorpt_correction_type multi-scan
_exptl_crystal_colour colorless
_exptl_crystal_density_diffrn 1.238
_exptl_crystal_density_meas ?
_exptl_crystal_density_method 'not measured'
_exptl_crystal_description block
_exptl_crystal_F_000 1048
_exptl_crystal_size_max 0.25
_exptl_crystal_size_mid 0.25
_exptl_crystal_size_min 0.20
_refine_diff_density_max 0.791
_refine_diff_density_min -0.663
_refine_diff_density_rms 0.138
_refine_ls_extinction_coef 0.0086(7)
_refine_ls_extinction_expression Fc^*^=kFc[1+0.001xFc^2^\l^3^/sin(2\q)]^-1/4^
_refine_ls_extinction_method SHELXL
_refine_ls_goodness_of_fit_ref 1.077
_refine_ls_hydrogen_treatment mixed
_refine_ls_matrix_type full
_refine_ls_number_parameters 326
_refine_ls_number_reflns 6152
_refine_ls_number_restraints 0
_refine_ls_restrained_S_all 1.077
_refine_ls_R_factor_all 0.0847
_refine_ls_R_factor_gt 0.0410
_refine_ls_shift/su_max 0.001
_refine_ls_shift/su_mean 0.000
_refine_ls_structure_factor_coef Fsqd
_refine_ls_weighting_details 'calc w=1/[\s^2^(Fo^2^)+(0.0576P)^2^+0.0000P] where P=(Fo^2^+2Fc^2^)/3'
_refine_ls_weighting_scheme calc
_refine_ls_wR_factor_gt 0.0861
_refine_ls_wR_factor_ref 0.1152
_reflns_number_gt 4159
_reflns_number_total 6152
_reflns_threshold_expression >2sigma(I)
_cod_data_source_file b719863a.txt
_cod_data_source_block ic9221
_cod_depositor_comments
;
The following automatic conversions were performed:
'_symmetry_cell_setting' value 'Monoclinic' changed to 'monoclinic'
according to '/home/saulius/struct/CIF-dictionaries/cif_core.dic'
dictionary named 'cif_core.dic' version 2.4.1 from 2010-06-29.

Automatic conversion script
Id: cif_fix_enum 1527 2010-12-29 10:47:43Z saulius 

The following automatic conversions were performed:

'_exptl_crystal_density_meas' value 'not_measured' was changed to '?'
- the value is perceived as not measured.

Automatic conversion script
Id: cif_fix_values 3008 2015-01-20 13:52:24Z robertas 
;
_cod_original_sg_symbol_H-M P2(1)/n
_cod_database_code 7003811

loop_
_symmetry_equiv_pos_as_xyz
'x, y, z'
'-x+1/2, y+1/2, -z+1/2'
'-x, -y, -z'
'x-1/2, -y-1/2, z-1/2'

loop_
_atom_site_label
_atom_site_type_symbol
_atom_site_fract_x
_atom_site_fract_y
_atom_site_fract_z
_atom_site_U_iso_or_equiv
_atom_site_adp_type
_atom_site_occupancy
_atom_site_symmetry_multiplicity
_atom_site_calc_flag
_atom_site_refinement_flags
_atom_site_disorder_assembly
_atom_site_disorder_group
Zr Zr 0.88736(3) 0.296664(17) 0.299495(13) 0.02198(12) Uani 1 1 d . . .
B1 B 1.0909(4) 0.4015(2) 0.32156(18) 0.0292(8) Uani 1 1 d . . .
H1A H 0.988(3) 0.4282(19) 0.2928(14) 0.029(8) Uiso 1 1 d . . .
H1B H 1.043(3) 0.3583(19) 0.3589(14) 0.028(8) Uiso 1 1 d . . .
H1C H 1.146(3) 0.356(2) 0.2880(15) 0.040(9) Uiso 1 1 d . . .
B2 B 0.9962(4) 0.1540(2) 0.32706(18) 0.0268(7) Uani 1 1 d . . .
H2A H 0.875(3) 0.1407(19) 0.3037(12) 0.021(7) Uiso 1 1 d . . .
H2B H 1.063(4) 0.190(2) 0.2909(16) 0.037(9) Uiso 1 1 d . . .
H2C H 0.982(4) 0.208(2) 0.3660(16) 0.041(9) Uiso 1 1 d . . .
B3 B 0.8611(4) 0.2942(2) 0.18312(16) 0.0277(7) Uani 1 1 d . . .
H3A H 0.838(3) 0.3667(18) 0.2095(13) 0.022(7) Uiso 1 1 d . . .
H3B H 0.978(4) 0.282(2) 0.1975(15) 0.043(9) Uiso 1 1 d . . .
H3C H 0.797(3) 0.246(2) 0.2145(14) 0.025(7) Uiso 1 1 d . . .
C1 C 1.1897(3) 0.4813(2) 0.35005(14) 0.0296(7) Uani 1 1 d . . .
C2 C 1.1485(4) 0.5719(2) 0.34212(17) 0.0424(8) Uani 1 1 d . . .
H2D H 1.0575 0.5856 0.3190 0.051 Uiso 1 1 calc R . .
C3 C 1.2348(5) 0.6427(3) 0.36648(18) 0.0527(10) Uani 1 1 d . . .
H3D H 1.2037 0.7038 0.3594 0.063 Uiso 1 1 calc R . .
C4 C 1.3647(4) 0.6249(3) 0.40065(17) 0.0484(10) Uani 1 1 d . . .
H4A H 1.4246 0.6734 0.4173 0.058 Uiso 1 1 calc R . .
C5 C 1.4088(4) 0.5366(3) 0.41095(17) 0.0470(9) Uani 1 1 d . . .
H5A H 1.4984 0.5241 0.4354 0.056 Uiso 1 1 calc R . .
C6 C 1.3219(4) 0.4650(2) 0.38552(16) 0.0384(8) Uani 1 1 d . . .
H6A H 1.3540 0.4042 0.3926 0.046 Uiso 1 1 calc R . .
C7 C 1.0662(3) 0.06232(19) 0.35182(14) 0.0248(6) Uani 1 1 d . . .
C8 C 1.2034(3) 0.0329(2) 0.32836(15) 0.0298(7) Uani 1 1 d . . .
H8A H 1.2501 0.0672 0.2951 0.036 Uiso 1 1 calc R . .
C9 C 1.2748(4) -0.0448(2) 0.35190(15) 0.0342(8) Uani 1 1 d . . .
H9A H 1.3691 -0.0629 0.3352 0.041 Uiso 1 1 calc R . .
C10 C 1.2074(4) -0.0951(2) 0.39961(15) 0.0384(8) Uani 1 1 d . . .
H10A H 1.2560 -0.1478 0.4165 0.046 Uiso 1 1 calc R . .
C11 C 1.0688(4) -0.0693(2) 0.42317(15) 0.0361(8) Uani 1 1 d . . .
H11A H 1.0213 -0.1049 0.4555 0.043 Uiso 1 1 calc R . .
C12 C 0.9997(4) 0.0088(2) 0.39949(15) 0.0319(7) Uani 1 1 d . . .
H12A H 0.9049 0.0262 0.4161 0.038 Uiso 1 1 calc R . .
C13 C 0.8186(3) 0.29372(19) 0.10765(14) 0.0281(7) Uani 1 1 d . . .
C14 C 0.7458(4) 0.2200(2) 0.07858(16) 0.0397(8) Uani 1 1 d . . .
H14A H 0.7165 0.1704 0.1051 0.048 Uiso 1 1 calc R . .
C15 C 0.7149(4) 0.2168(2) 0.01197(17) 0.0452(9) Uani 1 1 d . . .
H15A H 0.6668 0.1650 -0.0066 0.054 Uiso 1 1 calc R . .
C16 C 0.7538(4) 0.2885(2) -0.02715(16) 0.0439(9) Uani 1 1 d . . .
H16A H 0.7333 0.2864 -0.0728 0.053 Uiso 1 1 calc R . .
C17 C 0.8226(4) 0.3634(2) 0.00029(16) 0.0425(9) Uani 1 1 d . . .
H17A H 0.8480 0.4135 -0.0265 0.051 Uiso 1 1 calc R . .
C18 C 0.8549(4) 0.3661(2) 0.06639(15) 0.0361(8) Uani 1 1 d . . .
H18A H 0.9029 0.4183 0.0844 0.043 Uiso 1 1 calc R . .
C19 C 0.7222(3) 0.28955(19) 0.39699(14) 0.0268(7) Uani 1 1 d . . .
C20 C 0.7510(3) 0.38312(19) 0.38620(14) 0.0259(6) Uani 1 1 d . . .
C21 C 0.6846(3) 0.4078(2) 0.32457(14) 0.0279(7) Uani 1 1 d . . .
C22 C 0.6115(3) 0.3295(2) 0.29867(14) 0.0287(7) Uani 1 1 d . . .
C23 C 0.6361(3) 0.2562(2) 0.34260(14) 0.0280(7) Uani 1 1 d . . .
C24 C 0.7569(4) 0.2361(2) 0.45832(15) 0.0381(8) Uani 1 1 d . . .
H24A H 0.6752 0.2441 0.4892 0.057 Uiso 1 1 calc R . .
H24B H 0.8515 0.2580 0.4782 0.057 Uiso 1 1 calc R . .
H24C H 0.7667 0.1716 0.4474 0.057 Uiso 1 1 calc R . .
C25 C 0.8270(4) 0.4467(2) 0.43404(15) 0.0359(8) Uani 1 1 d . . .
H25A H 0.7519 0.4725 0.4631 0.054 Uiso 1 1 calc R . .
H25B H 0.8764 0.4957 0.4102 0.054 Uiso 1 1 calc R . .
H25C H 0.9024 0.4132 0.4600 0.054 Uiso 1 1 calc R . .
C26 C 0.6812(4) 0.5004(2) 0.29408(16) 0.0372(8) Uani 1 1 d . . .
H26A H 0.5938 0.5341 0.3097 0.056 Uiso 1 1 calc R . .
H26B H 0.6740 0.4945 0.2464 0.056 Uiso 1 1 calc R . .
H26C H 0.7736 0.5333 0.3062 0.056 Uiso 1 1 calc R . .
C27 C 0.5112(4) 0.3278(2) 0.23855(16) 0.0404(8) Uani 1 1 d . . .
H27A H 0.4081 0.3432 0.2505 0.061 Uiso 1 1 calc R . .
H27B H 0.5128 0.2670 0.2192 0.061 Uiso 1 1 calc R . .
H27C H 0.5475 0.3722 0.2068 0.061 Uiso 1 1 calc R . .
C28 C 0.5663(4) 0.1626(2) 0.33732(17) 0.0418(8) Uani 1 1 d . . .
H28A H 0.4673 0.1631 0.3576 0.063 Uiso 1 1 calc R . .
H28B H 0.6314 0.1184 0.3598 0.063 Uiso 1 1 calc R . .
H28C H 0.5549 0.1458 0.2912 0.063 Uiso 1 1 calc R . .

loop_
_atom_site_aniso_label
_atom_site_aniso_U_11
_atom_site_aniso_U_22
_atom_site_aniso_U_33
_atom_site_aniso_U_23
_atom_site_aniso_U_13
_atom_site_aniso_U_12
Zr 0.02582(18) 0.01945(16) 0.02060(17) 0.00051(12) -0.00088(11) 0.00179(12)
B1 0.0299(19) 0.0279(19) 0.030(2) 0.0010(16) 0.0022(16) 0.0010(15)
B2 0.0291(19) 0.0225(18) 0.0285(19) -0.0020(15) -0.0043(15) 0.0034(15)
B3 0.033(2) 0.0280(18) 0.0223(17) 0.0011(15) -0.0010(15) -0.0008(16)
C1 0.0330(18) 0.0287(17) 0.0272(16) -0.0021(13) 0.0048(13) -0.0018(13)
C2 0.049(2) 0.0296(18) 0.048(2) -0.0022(16) -0.0095(17) -0.0050(16)
C3 0.069(3) 0.036(2) 0.053(2) -0.0059(18) -0.003(2) -0.0109(19)
C4 0.053(2) 0.048(2) 0.045(2) -0.0168(18) 0.0122(18) -0.0214(18)
C5 0.0295(19) 0.070(3) 0.041(2) -0.0130(19) -0.0003(16) -0.0101(18)
C6 0.0339(19) 0.0430(19) 0.038(2) -0.0026(16) 0.0043(15) -0.0017(15)
C7 0.0300(16) 0.0215(15) 0.0227(15) -0.0043(12) -0.0049(12) 0.0010(12)
C8 0.0347(18) 0.0288(16) 0.0256(16) -0.0033(13) -0.0040(13) -0.0003(14)
C9 0.0360(18) 0.0337(18) 0.0328(18) -0.0068(15) -0.0056(14) 0.0102(14)
C10 0.056(2) 0.0286(17) 0.0301(18) -0.0013(14) -0.0126(16) 0.0120(15)
C11 0.057(2) 0.0265(17) 0.0252(17) 0.0033(13) -0.0017(15) 0.0006(15)
C12 0.0403(19) 0.0269(17) 0.0284(17) -0.0005(13) 0.0019(14) 0.0036(14)
C13 0.0280(16) 0.0310(16) 0.0253(16) 0.0010(13) 0.0008(12) 0.0057(13)
C14 0.051(2) 0.0366(19) 0.0311(18) 0.0033(14) -0.0051(16) -0.0006(16)
C15 0.052(2) 0.049(2) 0.0342(19) -0.0072(17) -0.0113(17) -0.0072(17)
C16 0.045(2) 0.061(2) 0.0252(17) 0.0029(17) -0.0073(15) 0.0047(18)
C17 0.050(2) 0.049(2) 0.0284(18) 0.0123(16) -0.0003(16) -0.0020(17)
C18 0.0379(19) 0.0397(19) 0.0306(18) 0.0030(15) -0.0024(14) -0.0016(15)
C19 0.0304(16) 0.0280(16) 0.0221(15) 0.0013(13) 0.0038(12) 0.0032(13)
C20 0.0299(16) 0.0246(15) 0.0232(15) -0.0004(12) 0.0041(12) 0.0058(12)
C21 0.0288(16) 0.0276(16) 0.0275(16) 0.0029(13) 0.0031(13) 0.0090(13)
C22 0.0230(15) 0.0373(17) 0.0259(16) 0.0037(14) 0.0020(12) 0.0049(13)
C23 0.0263(16) 0.0323(17) 0.0255(16) 0.0015(14) 0.0055(12) -0.0003(13)
C24 0.052(2) 0.0368(18) 0.0255(17) 0.0088(14) 0.0013(15) 0.0080(16)
C25 0.044(2) 0.0329(18) 0.0307(18) -0.0073(14) 0.0026(15) 0.0059(15)
C26 0.047(2) 0.0279(17) 0.0365(19) 0.0058(14) 0.0046(16) 0.0114(15)
C27 0.0288(18) 0.055(2) 0.0370(19) 0.0025(16) -0.0045(15) 0.0047(16)
C28 0.042(2) 0.0392(19) 0.045(2) -0.0003(16) 0.0050(16) -0.0124(16)

loop_
_atom_type_symbol
_atom_type_description
_atom_type_scat_dispersion_real
_atom_type_scat_dispersion_imag
_atom_type_scat_source
C C 0.0033 0.0016 'International Tables Vol C Tables 4.2.6.8 and 6.1.1.4'
H H 0.0000 0.0000 'International Tables Vol C Tables 4.2.6.8 and 6.1.1.4'
B B 0.0013 0.0007 'International Tables Vol C Tables 4.2.6.8 and 6.1.1.4'
Zr Zr -2.9673 0.5597 'International Tables Vol C Tables 4.2.6.8 and 6.1.1.4'

loop_
_geom_angle_atom_site_label_1
_geom_angle_atom_site_label_2
_geom_angle_atom_site_label_3
_geom_angle
_geom_angle_site_symmetry_1
_geom_angle_site_symmetry_3
_geom_angle_publ_flag
B2 Zr B3 104.75(12) . . ?
B2 Zr B1 102.75(12) . . ?
B3 Zr B1 104.72(13) . . ?
B2 Zr C23 93.90(11) . . ?
B3 Zr C23 106.24(11) . . ?
B1 Zr C23 139.53(11) . . ?
B2 Zr C21 145.40(11) . . ?
B3 Zr C21 99.14(11) . . ?
B1 Zr C21 94.82(11) . . ?
C23 Zr C21 55.06(10) . . ?
B2 Zr C22 124.58(11) . . ?
B3 Zr C22 85.43(11) . . ?
B1 Zr C22 127.52(11) . . ?
C23 Zr C22 33.05(10) . . ?
C21 Zr C22 33.04(10) . . ?
B2 Zr C19 90.92(11) . . ?
B3 Zr C19 138.36(11) . . ?
B1 Zr C19 109.08(11) . . ?
C23 Zr C19 33.17(9) . . ?
C21 Zr C19 54.96(9) . . ?
C22 Zr C19 54.72(9) . . ?
B2 Zr C20 118.64(11) . . ?
B3 Zr C20 132.26(11) . . ?
B1 Zr C20 85.10(11) . . ?
C23 Zr C20 54.71(10) . . ?
C21 Zr C20 33.13(9) . . ?
C22 Zr C20 54.54(9) . . ?
C19 Zr C20 32.84(9) . . ?
B2 Zr H1A 130.3(8) . . ?
B3 Zr H1A 89.0(8) . . ?
B1 Zr H1A 28.4(8) . . ?
C23 Zr H1A 128.2(8) . . ?
C21 Zr H1A 74.0(8) . . ?
C22 Zr H1A 103.6(8) . . ?
C19 Zr H1A 110.0(8) . . ?
C20 Zr H1A 78.2(8) . . ?
B2 Zr H1B 89.1(8) . . ?
B3 Zr H1B 130.8(8) . . ?
B1 Zr H1B 26.6(8) . . ?
C23 Zr H1B 119.8(8) . . ?
C21 Zr H1B 94.0(8) . . ?
C22 Zr H1B 124.9(8) . . ?
C19 Zr H1B 86.8(8) . . ?
C20 Zr H1B 71.6(8) . . ?
H1A Zr H1B 49.9(11) . . ?
B2 Zr H2A 29.2(6) . . ?
B3 Zr H2A 91.1(6) . . ?
B1 Zr H2A 131.8(6) . . ?
C23 Zr H2A 72.9(6) . . ?
C21 Zr H2A 127.8(6) . . ?
C22 Zr H2A 98.5(6) . . ?
C19 Zr H2A 84.2(6) . . ?
C20 Zr H2A 117.1(6) . . ?
H1A Zr H2A 157.8(10) . . ?
H1B Zr H2A 117.0(10) . . ?
B2 Zr H2B 27.2(8) . . ?
B3 Zr H2B 88.0(8) . . ?
B1 Zr H2B 86.8(8) . . ?
C23 Zr H2B 119.6(8) . . ?
C21 Zr H2B 172.1(9) . . ?
C22 Zr H2B 145.6(8) . . ?
C19 Zr H2B 117.2(9) . . ?
C20 Zr H2B 139.7(8) . . ?
H1A Zr H2B 109.9(11) . . ?
H1B Zr H2B 83.9(11) . . ?
H2A Zr H2B 47.9(10) . . ?
B2 Zr H2C 28.5(9) . . ?
B3 Zr H2C 133.0(9) . . ?
B1 Zr H2C 89.3(9) . . ?
C23 Zr H2C 88.3(9) . . ?
C21 Zr H2C 124.5(9) . . ?
C22 Zr H2C 121.0(9) . . ?
C19 Zr H2C 71.5(9) . . ?
C20 Zr H2C 92.8(9) . . ?
H1A Zr H2C 116.9(11) . . ?
H1B Zr H2C 67.9(12) . . ?
H2A Zr H2C 50.1(10) . . ?
H2B Zr H2C 47.6(12) . . ?
B2 Zr H3A 134.7(7) . . ?
B3 Zr H3A 30.5(7) . . ?
B1 Zr H3A 89.7(7) . . ?
C23 Zr H3A 104.4(7) . . ?
C21 Zr H3A 74.0(7) . . ?
C22 Zr H3A 73.5(7) . . ?
C19 Zr H3A 126.2(7) . . ?
C20 Zr H3A 105.6(7) . . ?
H1A Zr H3A 65.8(10) . . ?
H1B Zr H3A 115.1(11) . . ?
H2A Zr H3A 120.1(9) . . ?
H2B Zr H3A 113.8(11) . . ?
H2C Zr H3A 161.4(12) . . ?
B2 Zr H3B 89.0(8) . . ?
B3 Zr H3B 27.0(8) . . ?
B1 Zr H3B 87.3(8) . . ?
C23 Zr H3B 130.1(8) . . ?
C21 Zr H3B 121.7(8) . . ?
C22 Zr H3B 112.4(8) . . ?
C19 Zr H3B 163.2(8) . . ?
C20 Zr H3B 152.3(8) . . ?
H1A Zr H3B 82.5(11) . . ?
H1B Zr H3B 110.0(12) . . ?
H2A Zr H3B 87.5(9) . . ?
H2B Zr H3B 66.1(11) . . ?
H2C Zr H3B 113.7(12) . . ?
H3A Zr H3B 47.7(10) . . ?
B2 Zr H3C 91.7(8) . . ?
B3 Zr H3C 28.0(8) . . ?
B1 Zr H3C 132.4(9) . . ?
C23 Zr H3C 82.8(8) . . ?
C21 Zr H3C 98.2(8) . . ?
C22 Zr H3C 72.3(8) . . ?
C19 Zr H3C 115.9(8) . . ?
C20 Zr H3C 126.8(8) . . ?
H1A Zr H3C 115.8(11) . . ?
H1B Zr H3C 157.3(12) . . ?
H2A Zr H3C 69.4(10) . . ?
H2B Zr H3C 86.4(11) . . ?
H2C Zr H3C 118.7(12) . . ?
H3A Zr H3C 51.4(11) . . ?
H3B Zr H3C 47.3(11) . . ?
C1 B1 Zr 163.4(2) . . ?
C1 B1 H1A 111.6(14) . . ?
Zr B1 H1A 62.4(14) . . ?
C1 B1 H1B 113.6(15) . . ?
Zr B1 H1B 57.0(14) . . ?
H1A B1 H1B 104(2) . . ?
C1 B1 H1C 116.1(16) . . ?
Zr B1 H1C 80.4(16) . . ?
H1A B1 H1C 105(2) . . ?
H1B B1 H1C 106(2) . . ?
C7 B2 Zr 174.9(2) . . ?
C7 B2 H2A 109.8(14) . . ?
Zr B2 H2A 71.9(13) . . ?
C7 B2 H2B 114.7(16) . . ?
Zr B2 H2B 68.6(15) . . ?
H2A B2 H2B 108(2) . . ?
C7 B2 H2C 115.3(16) . . ?
Zr B2 H2C 59.7(15) . . ?
H2A B2 H2C 107(2) . . ?
H2B B2 H2C 102(2) . . ?
C13 B3 Zr 171.8(2) . . ?
C13 B3 H3A 113.5(12) . . ?
Zr B3 H3A 63.7(12) . . ?
C13 B3 H3B 118.0(17) . . ?
Zr B3 H3B 70.1(17) . . ?
H3A B3 H3B 101(2) . . ?
C13 B3 H3C 116.2(14) . . ?
Zr B3 H3C 58.6(14) . . ?
H3A B3 H3C 102.1(19) . . ?
H3B B3 H3C 104(2) . . ?
C6 C1 C2 116.4(3) . . ?
C6 C1 B1 121.6(3) . . ?
C2 C1 B1 122.0(3) . . ?
C3 C2 C1 122.6(3) . . ?
C3 C2 H2D 118.7 . . ?
C1 C2 H2D 118.7 . . ?
C4 C3 C2 119.9(4) . . ?
C4 C3 H3D 120.1 . . ?
C2 C3 H3D 120.1 . . ?
C3 C4 C5 119.8(3) . . ?
C3 C4 H4A 120.1 . . ?
C5 C4 H4A 120.1 . . ?
C4 C5 C6 120.1(3) . . ?
C4 C5 H5A 119.9 . . ?
C6 C5 H5A 119.9 . . ?
C1 C6 C5 121.2(3) . . ?
C1 C6 H6A 119.4 . . ?
C5 C6 H6A 119.4 . . ?
C8 C7 C12 117.0(3) . . ?
C8 C7 B2 120.2(3) . . ?
C12 C7 B2 122.8(3) . . ?
C7 C8 C9 122.3(3) . . ?
C7 C8 H8A 118.8 . . ?
C9 C8 H8A 118.8 . . ?
C10 C9 C8 119.2(3) . . ?
C10 C9 H9A 120.4 . . ?
C8 C9 H9A 120.4 . . ?
C9 C10 C11 120.2(3) . . ?
C9 C10 H10A 119.9 . . ?
C11 C10 H10A 119.9 . . ?
C10 C11 C12 119.8(3) . . ?
C10 C11 H11A 120.1 . . ?
C12 C11 H11A 120.1 . . ?
C11 C12 C7 121.4(3) . . ?
C11 C12 H12A 119.3 . . ?
C7 C12 H12A 119.3 . . ?
C14 C13 C18 116.5(3) . . ?
C14 C13 B3 121.4(3) . . ?
C18 C13 B3 122.1(3) . . ?
C15 C14 C13 121.9(3) . . ?
C15 C14 H14A 119.1 . . ?
C13 C14 H14A 119.1 . . ?
C16 C15 C14 120.0(3) . . ?
C16 C15 H15A 120.0 . . ?
C14 C15 H15A 120.0 . . ?
C15 C16 C17 119.5(3) . . ?
C15 C16 H16A 120.2 . . ?
C17 C16 H16A 120.2 . . ?
C16 C17 C18 120.5(3) . . ?
C16 C17 H17A 119.8 . . ?
C18 C17 H17A 119.8 . . ?
C17 C18 C13 121.5(3) . . ?
C17 C18 H18A 119.2 . . ?
C13 C18 H18A 119.2 . . ?
C20 C19 C23 107.9(2) . . ?
C20 C19 C24 127.0(3) . . ?
C23 C19 C24 124.6(3) . . ?
C20 C19 Zr 74.04(16) . . ?
C23 C19 Zr 72.89(16) . . ?
C24 C19 Zr 124.9(2) . . ?
C19 C20 C21 108.2(3) . . ?
C19 C20 C25 125.6(3) . . ?
C21 C20 C25 126.1(3) . . ?
C19 C20 Zr 73.12(16) . . ?
C21 C20 Zr 72.64(16) . . ?
C25 C20 Zr 123.9(2) . . ?
C22 C21 C20 107.5(3) . . ?
C22 C21 C26 125.2(3) . . ?
C20 C21 C26 127.1(3) . . ?
C22 C21 Zr 73.62(16) . . ?
C20 C21 Zr 74.23(16) . . ?
C26 C21 Zr 121.3(2) . . ?
C23 C22 C21 108.5(3) . . ?
C23 C22 C27 125.9(3) . . ?
C21 C22 C27 125.3(3) . . ?
C23 C22 Zr 73.14(16) . . ?
C21 C22 Zr 73.33(16) . . ?
C27 C22 Zr 124.5(2) . . ?
C22 C23 C19 107.9(3) . . ?
C22 C23 C28 126.1(3) . . ?
C19 C23 C28 125.6(3) . . ?
C22 C23 Zr 73.81(16) . . ?
C19 C23 Zr 73.95(16) . . ?
C28 C23 Zr 124.2(2) . . ?
C19 C24 H24A 109.5 . . ?
C19 C24 H24B 109.5 . . ?
H24A C24 H24B 109.5 . . ?
C19 C24 H24C 109.5 . . ?
H24A C24 H24C 109.5 . . ?
H24B C24 H24C 109.5 . . ?
C20 C25 H25A 109.5 . . ?
C20 C25 H25B 109.5 . . ?
H25A C25 H25B 109.5 . . ?
C20 C25 H25C 109.5 . . ?
H25A C25 H25C 109.5 . . ?
H25B C25 H25C 109.5 . . ?
C21 C26 H26A 109.5 . . ?
C21 C26 H26B 109.5 . . ?
H26A C26 H26B 109.5 . . ?
C21 C26 H26C 109.5 . . ?
H26A C26 H26C 109.5 . . ?
H26B C26 H26C 109.5 . . ?
C22 C27 H27A 109.5 . . ?
C22 C27 H27B 109.5 . . ?
H27A C27 H27B 109.5 . . ?
C22 C27 H27C 109.5 . . ?
H27A C27 H27C 109.5 . . ?
H27B C27 H27C 109.5 . . ?
C23 C28 H28A 109.5 . . ?
C23 C28 H28B 109.5 . . ?
H28A C28 H28B 109.5 . . ?
C23 C28 H28C 109.5 . . ?
H28A C28 H28C 109.5 . . ?
H28B C28 H28C 109.5 . . ?

loop_
_geom_bond_atom_site_label_1
_geom_bond_atom_site_label_2
_geom_bond_distance
_geom_bond_site_symmetry_2
_geom_bond_publ_flag
Zr B2 2.375(3) . ?
Zr B3 2.389(3) . ?
Zr B1 2.413(4) . ?
Zr C23 2.490(3) . ?
Zr C21 2.495(3) . ?
Zr C22 2.498(3) . ?
Zr C19 2.503(3) . ?
Zr C20 2.515(3) . ?
Zr H1A 2.14(3) . ?
Zr H1B 2.04(3) . ?
Zr H2A 2.30(3) . ?
Zr H2B 2.22(3) . ?
Zr H2C 2.05(3) . ?
Zr H3A 2.15(3) . ?
Zr H3B 2.26(3) . ?
Zr H3C 2.04(3) . ?
B1 C1 1.572(4) . ?
B1 H1A 1.15(3) . ?
B1 H1B 1.09(3) . ?
B1 H1C 1.08(3) . ?
B2 C7 1.567(4) . ?
B2 H2A 1.18(2) . ?
B2 H2B 1.09(3) . ?
B2 H2C 1.14(3) . ?
B3 C13 1.583(4) . ?
B3 H3A 1.22(3) . ?
B3 H3B 1.09(3) . ?
B3 H3C 1.12(3) . ?
C1 C6 1.390(4) . ?
C1 C2 1.392(4) . ?
C2 C3 1.381(5) . ?
C2 H2D 0.9500 . ?
C3 C4 1.363(5) . ?
C3 H3D 0.9500 . ?
C4 C5 1.372(5) . ?
C4 H4A 0.9500 . ?
C5 C6 1.401(4) . ?
C5 H5A 0.9500 . ?
C6 H6A 0.9500 . ?
C7 C8 1.388(4) . ?
C7 C12 1.395(4) . ?
C8 C9 1.390(4) . ?
C8 H8A 0.9500 . ?
C9 C10 1.373(5) . ?
C9 H9A 0.9500 . ?
C10 C11 1.385(5) . ?
C10 H10A 0.9500 . ?
C11 C12 1.385(4) . ?
C11 H11A 0.9500 . ?
C12 H12A 0.9500 . ?
C13 C14 1.391(4) . ?
C13 C18 1.402(4) . ?
C14 C15 1.386(5) . ?
C14 H14A 0.9500 . ?
C15 C16 1.373(5) . ?
C15 H15A 0.9500 . ?
C16 C17 1.375(5) . ?
C16 H16A 0.9500 . ?
C17 C18 1.378(4) . ?
C17 H17A 0.9500 . ?
C18 H18A 0.9500 . ?
C19 C20 1.419(4) . ?
C19 C23 1.425(4) . ?
C19 C24 1.508(4) . ?
C20 C21 1.428(4) . ?
C20 C25 1.505(4) . ?
C21 C22 1.420(4) . ?
C21 C26 1.500(4) . ?
C22 C23 1.419(4) . ?
C22 C27 1.505(4) . ?
C23 C28 1.514(4) . ?
C24 H24A 0.9800 . ?
C24 H24B 0.9800 . ?
C24 H24C 0.9800 . ?
C25 H25A 0.9800 . ?
C25 H25B 0.9800 . ?
C25 H25C 0.9800 . ?
C26 H26A 0.9800 . ?
C26 H26B 0.9800 . ?
C26 H26C 0.9800 . ?
C27 H27A 0.9800 . ?
C27 H27B 0.9800 . ?
C27 H27C 0.9800 . ?
C28 H28A 0.9800 . ?
C28 H28B 0.9800 . ?
C28 H28C 0.9800 . ?
